data_2235284
loop_
_publ_author_name
'Shen, Qiao-Lian'
'Lin, Hong'

_publ_section_title
;
 <i>catena</i>-Poly[cadmium-\m-[1,3-bis(imidazol-1-yl)propane]-di-\m-chlorido]
;
_journal_coeditor_code WM2624
_journal_issue 6
_journal_name_full 'Acta Crystallographica Section E'
_journal_page_first m776
_journal_paper_doi 10.1107/S1600536812021083
_journal_volume 68
_journal_year 2012
_chemical_formula_iupac '[Cd Cl2 (C9 H12 N4)]'
_chemical_formula_moiety 'C9 H12 Cd Cl2 N4'
_chemical_formula_sum 'C9 H12 Cd Cl2 N4'
_chemical_formula_weight 359.54
_chemical_name_systematic
;
<i>catena</i>-Poly[cadmium-\m-[1,3-bis(imidazol-1-yl)propane]-di-\m-chlorido]
;
_space_group_IT_number 19
_symmetry_cell_setting orthorhombic
_symmetry_space_group_name_Hall 'P 2ac 2ab'
_symmetry_space_group_name_H-M 'P 21 21 21'
_atom_sites_solution_hydrogens geom
_atom_sites_solution_primary direct
_atom_sites_solution_secondary difmap
_audit_creation_method SHELXL-97
_cell_angle_alpha 90.00
_cell_angle_beta 90.00
_cell_angle_gamma 90.00
_cell_formula_units_Z 4
_cell_length_a 15.1617(16)
_cell_length_b 9.9810(11)
_cell_length_c 7.8022(8)
_cell_measurement_reflns_used 9933
_cell_measurement_temperature 296(2)
_cell_measurement_theta_max 27.52
_cell_measurement_theta_min 2.44
_cell_volume 1180.7(2)
_computing_cell_refinement 'SAINT (Bruker, 2006)'
_computing_data_collection 'APEX2 (Bruker, 2006)'
_computing_data_reduction 'SAINT (Bruker, 2006)'
_computing_molecular_graphics 'DIAMOND (Brandenburg, 2006)'
_computing_publication_material 'SHELXTL (Sheldrick, 2008)'
_computing_structure_refinement 'SHELXL97 (Sheldrick, 2008)'
_computing_structure_solution 'SHELXS97 (Sheldrick, 2008)'
_diffrn_ambient_temperature 296(2)
_diffrn_measured_fraction_theta_full 0.998
_diffrn_measured_fraction_theta_max 0.998
_diffrn_measurement_device_type 'Bruker APEXII area-detector'
_diffrn_measurement_method '\w scans'
_diffrn_radiation_monochromator graphite
_diffrn_radiation_source 'fine-focus sealed tube'
_diffrn_radiation_type MoK\a
_diffrn_radiation_wavelength 0.71073
_diffrn_reflns_av_R_equivalents 0.0209
_diffrn_reflns_av_sigmaI/netI 0.0121
_diffrn_reflns_limit_h_max 19
_diffrn_reflns_limit_h_min -19
_diffrn_reflns_limit_k_max 12
_diffrn_reflns_limit_k_min -12
_diffrn_reflns_limit_l_max 10
_diffrn_reflns_limit_l_min -10
_diffrn_reflns_number 18692
_diffrn_reflns_theta_full 27.52
_diffrn_reflns_theta_max 27.52
_diffrn_reflns_theta_min 2.44
_diffrn_standards_decay_% 0
_diffrn_standards_number 0
_exptl_absorpt_coefficient_mu 2.278
_exptl_absorpt_correction_T_max .761
_exptl_absorpt_correction_T_min .585
_exptl_absorpt_correction_type multi-scan
_exptl_absorpt_process_details '(<i>SADABS</i>; Sheldrick, 1996)'
_exptl_crystal_colour colourless
_exptl_crystal_density_diffrn 2.023
_exptl_crystal_density_method 'not measured'
_exptl_crystal_description block
_exptl_crystal_F_000 704
_exptl_crystal_size_max .31
_exptl_crystal_size_mid .20
_exptl_crystal_size_min .12
_refine_diff_density_max 0.202
_refine_diff_density_min -0.468
_refine_ls_abs_structure_details 'Flack (1983), 1109 Friedel pairs'
_refine_ls_abs_structure_Flack 0.294(18)
_refine_ls_extinction_method none
_refine_ls_goodness_of_fit_ref 0.995
_refine_ls_hydrogen_treatment constr
_refine_ls_matrix_type full
_refine_ls_number_parameters 146
_refine_ls_number_reflns 2707
_refine_ls_number_restraints 0
_refine_ls_restrained_S_all 0.995
_refine_ls_R_factor_gt 0.0134
_refine_ls_shift/su_max 0.002
_refine_ls_shift/su_mean 0.000
_refine_ls_structure_factor_coef Fsqd
_refine_ls_weighting_details 'calc w=1/[\s^2^(Fo^2^)+(0.0240P)^2^+0.1705P] where P=(Fo^2^+2Fc^2^)/3'
_refine_ls_weighting_scheme calc
_refine_ls_wR_factor_gt 0.0360
_refine_ls_wR_factor_ref 0.0365
_reflns_number_gt 2645
_reflns_number_total 2707
_reflns_threshold_expression I>2sigma(I)
_cod_data_source_file wm2624.cif
_cod_data_source_block I
_cod_database_code 2235284
_cod_database_fobs_code 2235284

loop_
_symmetry_equiv_pos_as_xyz
'x, y, z'
'-x+1/2, -y, z+1/2'
'x+1/2, -y+1/2, -z'
'-x, y+1/2, -z+1/2'

loop_
_atom_site_type_symbol
_atom_site_label
_atom_site_fract_x
_atom_site_fract_y
_atom_site_fract_z
_atom_site_U_iso_or_equiv
_atom_site_adp_type
_atom_site_calc_flag
_atom_site_refinement_flags
_atom_site_occupancy
_atom_site_symmetry_multiplicity
Cd Cd 0.743239(6) 0.998451(13) 0.383812(14) 0.02486(4) Uani d . 1 1
Cl Cl1 0.77859(3) 1.17683(4) 0.14414(5) 0.02759(8) Uani d . 1 1
Cl Cl2 0.76493(3) 1.18680(4) 0.62497(5) 0.02915(8) Uani d . 1 1
N N1 0.90723(8) 0.98124(13) 0.87595(17) 0.0275(3) Uani d . 1 1
N N2 0.88887(8) 0.94055(13) 0.39339(19) 0.0275(3) Uani d . 1 1
N N3 1.03373(9) 0.95040(13) 0.40284(19) 0.0272(3) Uani d . 1 1
N N4 1.04570(8) 1.01445(15) 0.80238(17) 0.0283(3) Uani d . 1 1
C C1 0.96006(11) 0.89687(17) 0.9691(2) 0.0325(4) Uani d . 1 1
H H1B 0.9401 0.8358 1.0504 0.039 Uiso calc R 1 1
C C2 0.96144(10) 1.05139(16) 0.7788(2) 0.0278(3) Uani d . 1 1
H H2A 0.9435 1.1182 0.7034 0.033 Uiso calc R 1 1
C C3 1.04561(12) 0.91557(17) 0.9251(2) 0.0348(4) Uani d . 1 1
H H3A 1.0944 0.8707 0.9691 0.042 Uiso calc R 1 1
C C4 1.12411(11) 1.07572(18) 0.7238(2) 0.0360(4) Uani d . 1 1
H H4A 1.1676 1.0905 0.8129 0.043 Uiso calc R 1 1
H H4B 1.1076 1.1627 0.6787 0.043 Uiso calc R 1 1
C C5 1.16718(9) 0.99572(18) 0.5806(2) 0.0339(3) Uani d . 1 1
H H5B 1.1687 0.9023 0.6148 0.041 Uiso calc R 1 1
H H5A 1.2278 1.0256 0.5692 0.041 Uiso calc R 1 1
C C6 1.12330(9) 1.00460(18) 0.4051(2) 0.0325(3) Uani d . 1 1
H H6A 1.1215 1.0977 0.3696 0.039 Uiso calc R 1 1
H H6B 1.1589 0.9561 0.3225 0.039 Uiso calc R 1 1
C C7 1.01061(11) 0.81997(16) 0.4383(2) 0.0321(3) Uani d . 1 1
H H7A 1.0485 0.7491 0.4622 0.039 Uiso calc R 1 1
C C8 0.92134(11) 0.81612(16) 0.4312(2) 0.0317(3) Uani d . 1 1
H H8A 0.8872 0.7401 0.4494 0.038 Uiso calc R 1 1
C C9 0.95856(10) 1.01840(16) 0.3763(2) 0.0282(3) Uani d . 1 1
H H9A 0.9560 1.1091 0.3492 0.034 Uiso calc R 1 1

loop_
_atom_site_aniso_label
_atom_site_aniso_U_11
_atom_site_aniso_U_22
_atom_site_aniso_U_33
_atom_site_aniso_U_12
_atom_site_aniso_U_13
_atom_site_aniso_U_23
Cd 0.01757(6) 0.03157(7) 0.02543(7) 0.00113(4) -0.00088(3) 0.00122(5)
Cl1 0.02733(19) 0.02735(16) 0.02807(19) -0.00186(15) 0.00135(14) 0.00086(14)
Cl2 0.02980(16) 0.02852(17) 0.02914(19) -0.00164(16) 0.00014(17) -0.00060(15)
N1 0.0205(6) 0.0341(6) 0.0280(7) 0.0008(5) 0.0000(5) -0.0041(7)
N2 0.0214(6) 0.0324(6) 0.0287(7) 0.0032(5) -0.0016(6) 0.0004(6)
N3 0.0210(6) 0.0315(6) 0.0289(7) -0.0002(5) 0.0016(6) 0.0026(6)
N4 0.0197(6) 0.0333(7) 0.0318(7) -0.0011(6) 0.0018(5) -0.0040(6)
C1 0.0314(9) 0.0337(8) 0.0323(9) 0.0030(7) 0.0015(7) 0.0042(7)
C2 0.0222(7) 0.0335(8) 0.0278(8) 0.0012(6) 0.0009(6) -0.0016(6)
C3 0.0269(8) 0.0385(9) 0.0391(10) 0.0065(7) -0.0032(7) 0.0002(8)
C4 0.0226(8) 0.0414(9) 0.0439(10) -0.0091(7) 0.0029(7) -0.0063(8)
C5 0.0174(6) 0.0446(9) 0.0396(8) -0.0008(7) 0.0019(6) -0.0008(9)
C6 0.0217(7) 0.0387(8) 0.0370(8) -0.0024(7) 0.0029(6) 0.0043(9)
C7 0.0265(8) 0.0308(8) 0.0390(9) 0.0062(7) 0.0018(7) 0.0044(7)
C8 0.0262(8) 0.0321(7) 0.0369(9) -0.0003(7) 0.0009(6) 0.0025(7)
C9 0.0235(7) 0.0312(7) 0.0301(8) 0.0025(6) -0.0012(6) 0.0023(8)

loop_
_atom_type_symbol
_atom_type_description
_atom_type_scat_dispersion_real
_atom_type_scat_dispersion_imag
_atom_type_scat_source
C C 0.0033 0.0016 'International Tables Vol C Tables 4.2.6.8 and 6.1.1.4'
H H 0.0000 0.0000 'International Tables Vol C Tables 4.2.6.8 and 6.1.1.4'
Cd Cd -0.8075 1.2024 'International Tables Vol C Tables 4.2.6.8 and 6.1.1.4'
Cl Cl 0.1484 0.1585 'International Tables Vol C Tables 4.2.6.8 and 6.1.1.4'
N N 0.0061 0.0033 'International Tables Vol C Tables 4.2.6.8 and 6.1.1.4'

loop_
_geom_angle_atom_site_label_1
_geom_angle_atom_site_label_2
_geom_angle_atom_site_label_3
_geom_angle_site_symmetry_1
_geom_angle_site_symmetry_3
_geom_angle
N2 Cd N1 . 2_674 170.41(4)
N2 Cd Cl1 . . 89.86(4)
N1 Cd Cl1 2_674 . 97.10(3)
N2 Cd Cl2 . . 92.06(4)
N1 Cd Cl2 2_674 . 94.53(3)
Cl1 Cd Cl2 . . 89.962(15)
N2 Cd Cl1 . 2_675 85.98(4)
N1 Cd Cl1 2_674 2_675 87.45(3)
Cl1 Cd Cl1 . 2_675 174.530(8)
Cl2 Cd Cl1 . 2_675 86.642(15)
N2 Cd Cl2 . 2_674 84.09(4)
N1 Cd Cl2 2_674 2_674 89.71(3)
Cl1 Cd Cl2 . 2_674 86.682(15)
Cl2 Cd Cl2 . 2_674 174.893(8)
Cl1 Cd Cl2 2_675 2_674 96.408(14)
Cd Cl1 Cd . 2_674 94.075(14)
Cd Cl2 Cd . 2_675 92.210(15)
C2 N1 C1 . . 105.45(14)
C2 N1 Cd . 2_675 126.08(10)
C1 N1 Cd . 2_675 128.47(11)
C9 N2 C8 . . 105.57(13)
C9 N2 Cd . . 128.50(11)
C8 N2 Cd . . 125.78(10)
C9 N3 C7 . . 107.04(13)
C9 N3 C6 . . 127.11(13)
C7 N3 C6 . . 125.75(14)
C2 N4 C3 . . 106.95(13)
C2 N4 C4 . . 126.73(15)
C3 N4 C4 . . 126.12(14)
C3 C1 N1 . . 109.92(15)
C3 C1 H1B . . 125.0
N1 C1 H1B . . 125.0
N1 C2 N4 . . 111.63(15)
N1 C2 H2A . . 124.2
N4 C2 H2A . . 124.2
C1 C3 N4 . . 106.03(14)
C1 C3 H3A . . 127.0
N4 C3 H3A . . 127.0
N4 C4 C5 . . 115.79(14)
N4 C4 H4A . . 108.3
C5 C4 H4A . . 108.3
N4 C4 H4B . . 108.3
C5 C4 H4B . . 108.3
H4A C4 H4B . . 107.4
C4 C5 C6 . . 116.23(14)
C4 C5 H5B . . 108.2
C6 C5 H5B . . 108.2
C4 C5 H5A . . 108.2
C6 C5 H5A . . 108.2
H5B C5 H5A . . 107.4
N3 C6 C5 . . 113.23(13)
N3 C6 H6A . . 108.9
C5 C6 H6A . . 108.9
N3 C6 H6B . . 108.9
C5 C6 H6B . . 108.9
H6A C6 H6B . . 107.7
C8 C7 N3 . . 105.85(14)
C8 C7 H7A . . 127.1
N3 C7 H7A . . 127.1
C7 C8 N2 . . 110.02(15)
C7 C8 H8A . . 125.0
N2 C8 H8A . . 125.0
N2 C9 N3 . . 111.52(14)
N2 C9 H9A . . 124.2
N3 C9 H9A . . 124.2

loop_
_geom_bond_atom_site_label_1
_geom_bond_atom_site_label_2
_geom_bond_site_symmetry_2
_geom_bond_distance
_geom_bond_publ_flag
Cd N2 . 2.2836(12) y
Cd N1 2_674 2.2911(13) y
Cd Cl1 . 2.6370(4) y
Cd Cl2 . 2.6800(4) y
Cd Cl1 2_675 2.7010(4) y
Cd Cl2 2_674 2.7409(5) y
Cl1 Cd 2_674 2.7010(4) ?
Cl2 Cd 2_675 2.7409(5) ?
N1 C2 . 1.319(2) ?
N1 C1 . 1.371(2) ?
N1 Cd 2_675 2.2911(13) ?
N2 C9 . 1.318(2) ?
N2 C8 . 1.368(2) ?
N3 C9 . 1.3425(19) ?
N3 C7 . 1.376(2) ?
N3 C6 . 1.4618(19) ?
N4 C2 . 1.3423(19) ?
N4 C3 . 1.375(2) ?
N4 C4 . 1.471(2) ?
C1 C3 . 1.355(2) ?
C1 H1B . 0.9300 ?
C2 H2A . 0.9300 ?
C3 H3A . 0.9300 ?
C4 C5 . 1.521(2) ?
C4 H4A . 0.9700 ?
C4 H4B . 0.9700 ?
C5 C6 . 1.525(2) ?
C5 H5B . 0.9700 ?
C5 H5A . 0.9700 ?
C6 H6A . 0.9700 ?
C6 H6B . 0.9700 ?
C7 C8 . 1.355(2) ?
C7 H7A . 0.9300 ?
C8 H8A . 0.9300 ?
C9 H9A . 0.9300 ?

loop_
_geom_torsion_atom_site_label_1
_geom_torsion_atom_site_label_2
_geom_torsion_atom_site_label_3
_geom_torsion_atom_site_label_4
_geom_torsion_site_symmetry_1
_geom_torsion_site_symmetry_4
_geom_torsion
N2 Cd Cl1 Cd . 2_674 88.81(4)
N1 Cd Cl1 Cd 2_674 2_674 -84.57(3)
Cl2 Cd Cl1 Cd . 2_674 -179.129(15)
Cl2 Cd Cl1 Cd 2_674 2_674 4.723(13)
N2 Cd Cl2 Cd . 2_675 -81.21(4)
N1 Cd Cl2 Cd 2_674 2_675 91.81(3)
Cl1 Cd Cl2 Cd . 2_675 -171.071(13)
Cl1 Cd Cl2 Cd 2_675 2_675 4.639(13)
Cl1 Cd N2 C9 . . 36.26(14)
Cl2 Cd N2 C9 . . -53.70(14)
Cl1 Cd N2 C9 2_675 . -140.18(14)
Cl2 Cd N2 C9 2_674 . 122.94(14)
Cl1 Cd N2 C8 . . -148.84(13)
Cl2 Cd N2 C8 . . 121.21(13)
Cl1 Cd N2 C8 2_675 . 34.72(13)
Cl2 Cd N2 C8 2_674 . -62.16(13)
C2 N1 C1 C3 . . -0.95(19)
Cd N1 C1 C3 2_675 . 179.52(12)
C1 N1 C2 N4 . . 1.27(18)
Cd N1 C2 N4 2_675 . -179.18(10)
C3 N4 C2 N1 . . -1.12(19)
C4 N4 C2 N1 . . -176.17(14)
N1 C1 C3 N4 . . 0.3(2)
C2 N4 C3 C1 . . 0.47(18)
C4 N4 C3 C1 . . 175.56(16)
C2 N4 C4 C5 . . -105.45(19)
C3 N4 C4 C5 . . 80.4(2)
N4 C4 C5 C6 . . 79.6(2)
C9 N3 C6 C5 . . 114.19(19)
C7 N3 C6 C5 . . -61.6(2)
C4 C5 C6 N3 . . -63.3(2)
C9 N3 C7 C8 . . -0.01(19)
C6 N3 C7 C8 . . 176.46(15)
N3 C7 C8 N2 . . -0.34(19)
C9 N2 C8 C7 . . 0.57(19)
Cd N2 C8 C7 . . -175.29(11)
C8 N2 C9 N3 . . -0.58(19)
Cd N2 C9 N3 . . 175.12(11)
C7 N3 C9 N2 . . 0.4(2)
C6 N3 C9 N2 . . -176.03(14)
